data_1568510
loop_
_publ_author_name
'Ward, Robert J.'
'Rosal, Iker del'
'Kelley, Steven P.'
'Maron, Laurent'
'Walensky, Justin R.'

_publ_section_title
;
 Isolation of C1 through C4 derivatives from CO using heteroleptic
 uranium(iii) metallocene aryloxide complexes
;
_journal_issue 8
_journal_name_full 'Chemical Science'
_journal_page_first 2024
_journal_page_last 2032
_journal_paper_doi 10.1039/D2SC06375A
_journal_volume 14
_journal_year 2023
_chemical_formula_moiety 'C38 H52 O2 U'
_chemical_formula_sum 'C38 H52 O2 U'
_chemical_formula_weight 778.82
_chemical_properties_physical Air-sensitive
_space_group_crystal_system monoclinic
_space_group_IT_number 14
_space_group_name_Hall '-P 2ybc'
_space_group_name_H-M_alt 'P 1 21/c 1'
_atom_sites_solution_hydrogens geom
_atom_sites_solution_primary dual
_atom_sites_solution_secondary difmap
_audit_creation_date 2022-11-11
_audit_creation_method
;
Olex2 1.2
(compiled 2018.05.29 svn.r3508 for OlexSys, GUI svn.r5506)
;
_audit_update_record
;
2022-11-16 deposited with the CCDC.	2023-01-27 downloaded from the CCDC.
;
_cell_angle_alpha 90
_cell_angle_beta 97.637(4)
_cell_angle_gamma 90
_cell_formula_units_Z 4
_cell_length_a 13.266(4)
_cell_length_b 16.193(5)
_cell_length_c 15.544(5)
_cell_measurement_reflns_used 9346
_cell_measurement_temperature 150(2)
_cell_measurement_theta_max 27.04
_cell_measurement_theta_min 2.28
_cell_volume 3309.5(18)
_computing_molecular_graphics 'Olex2 (Dolomanov et al., 2009)'
_computing_publication_material 'Olex2 (Dolomanov et al., 2009)'
_computing_structure_refinement 'ShelXL (Sheldrick, 2015)'
_computing_structure_solution 'ShelXS (Sheldrick, 2008)'
_diffrn_ambient_temperature 150.0
_diffrn_measured_fraction_theta_full 1.000
_diffrn_measured_fraction_theta_max 1.000
_diffrn_measurement_device_type 'Bruker APEX-II CCD'
_diffrn_measurement_method '\f and \w scans'
_diffrn_radiation_type MoK\a
_diffrn_radiation_wavelength 0.71073
_diffrn_reflns_av_R_equivalents 0.0835
_diffrn_reflns_av_unetI/netI 0.0410
_diffrn_reflns_Laue_measured_fraction_full 1.000
_diffrn_reflns_Laue_measured_fraction_max 1.000
_diffrn_reflns_limit_h_max 16
_diffrn_reflns_limit_h_min -16
_diffrn_reflns_limit_k_max 20
_diffrn_reflns_limit_k_min -20
_diffrn_reflns_limit_l_max 19
_diffrn_reflns_limit_l_min -19
_diffrn_reflns_number 66665
_diffrn_reflns_point_group_measured_fraction_full 1.000
_diffrn_reflns_point_group_measured_fraction_max 1.000
_diffrn_reflns_theta_full 25.242
_diffrn_reflns_theta_max 26.733
_diffrn_reflns_theta_min 1.549
_diffrn_standards_number 0
_exptl_absorpt_coefficient_mu 4.935
_exptl_absorpt_correction_T_max 0.4302
_exptl_absorpt_correction_T_min 0.2393
_exptl_absorpt_correction_type multi-scan
_exptl_absorpt_process_details 'Bruker AXScale'
_exptl_crystal_colour red
_exptl_crystal_colour_primary red
_exptl_crystal_density_diffrn 1.563
_exptl_crystal_description plate
_exptl_crystal_F_000 1552
_exptl_crystal_recrystallization_method 'Re-crystallisation from solvent: pentane'
_exptl_crystal_size_max 0.4
_exptl_crystal_size_mid 0.37
_exptl_crystal_size_min 0.03
_refine_diff_density_max 1.954
_refine_diff_density_min -1.061
_refine_diff_density_rms 0.136
_refine_ls_extinction_method none
_refine_ls_goodness_of_fit_ref 1.067
_refine_ls_hydrogen_treatment constr
_refine_ls_matrix_type full
_refine_ls_number_parameters 386
_refine_ls_number_reflns 7042
_refine_ls_number_restraints 0
_refine_ls_restrained_S_all 1.067
_refine_ls_R_factor_all 0.0547
_refine_ls_R_factor_gt 0.0333
_refine_ls_shift/su_max 0.003
_refine_ls_shift/su_mean 0.000
_refine_ls_structure_factor_coef Fsqd
_refine_ls_weighting_details 'w=1/[\s^2^(Fo^2^)+(0.0152P)^2^+12.7568P] where P=(Fo^2^+2Fc^2^)/3'
_refine_ls_weighting_scheme calc
_refine_ls_wR_factor_gt 0.0638
_refine_ls_wR_factor_ref 0.0730
_reflns_Friedel_coverage 0.000
_reflns_number_gt 5563
_reflns_number_total 7042
_reflns_threshold_expression 'I > 2\s(I)'
_cod_data_source_file d2sc06375a3.cif
_cod_data_source_block 8
_cod_database_code 1568510
_shelx_shelxl_version_number 2017/1
_shelx_space_group_comment
;
The symmetry employed for this shelxl refinement is uniquely defined
by the following loop, which should always be used as a source of
symmetry information in preference to the above space-group names.
They are only intended as comments.
;
_shelx_estimated_absorpt_t_max 0.866
_shelx_estimated_absorpt_t_min 0.243
_olex2_refinement_description
;
1. Fixed Uiso
 At 1.2 times of:
  All C(H) groups
 At 1.5 times of:
  All C(H,H,H) groups
2.a Aromatic/amide H refined with riding coordinates:
 C32(H32), C34(H34), C23(H23), C25(H25)
2.b Idealised Me refined as rotating group:
 C36(H36A,H36B,H36C), C38(H38A,H38B,H38C), C27(H27A,H27B,H27C), C9(H9A,H9B,
 H9C), C7(H7A,H7B,H7C), C16(H16A,H16B,H16C), C6(H6A,H6B,H6C), C8(H8A,H8B,H8C),
 C10(H10A,H10B,H10C), C29(H29A,H29B,H29C), C17(H17A,H17B,H17C), C37(H37A,H37B,
 H37C), C20(H20A,H20B,H20C), C18(H18A,H18B,H18C), C19(H19A,H19B,H19C), C28(H28A,
 H28B,H28C)
;
_olex2_submission_special_instructions 'No special instructions were received'

loop_
_space_group_symop_operation_xyz
'x, y, z'
'-x, y+1/2, -z+1/2'
'-x, -y, -z'
'x, -y-1/2, z-1/2'

loop_
_atom_site_label
_atom_site_type_symbol
_atom_site_fract_x
_atom_site_fract_y
_atom_site_fract_z
_atom_site_U_iso_or_equiv
_atom_site_adp_type
_atom_site_occupancy
_atom_site_site_symmetry_order
_atom_site_calc_flag
_atom_site_refinement_flags_posn
_atom_site_refinement_flags_adp
_atom_site_refinement_flags_occupancy
_atom_site_disorder_assembly
_atom_site_disorder_group
U1 U 0.72615(2) 0.08839(2) 0.78837(2) 0.02242(6) Uani 1 1 d . . . . .
O2 O 0.7448(3) 0.00268(19) 0.89294(19) 0.0252(7) Uani 1 1 d . . . . .
O1 O 0.8190(3) 0.1841(2) 0.8483(2) 0.0265(7) Uani 1 1 d . . . . .
C30 C 0.7428(4) -0.0396(3) 0.9691(3) 0.0231(10) Uani 1 1 d . . . . .
C35 C 0.7253(4) -0.1248(3) 0.9673(3) 0.0254(10) Uani 1 1 d . . . . .
C36 C 0.7743(4) 0.0948(3) 1.0558(3) 0.0301(11) Uani 1 1 d . . . . .
H36A H 0.843228 0.105678 1.084918 0.045 Uiso 1 1 calc GR . . . .
H36B H 0.724610 0.119406 1.089564 0.045 Uiso 1 1 calc GR . . . .
H36C H 0.766394 0.119186 0.997607 0.045 Uiso 1 1 calc GR . . . .
C21 C 0.8931(4) 0.2349(3) 0.8880(3) 0.0248(10) Uani 1 1 d . . . . .
C32 C 0.7528(4) -0.0425(3) 1.1240(3) 0.0276(11) Uani 1 1 d . . . . .
H32 H 0.762717 -0.014384 1.178098 0.033 Uiso 1 1 calc R . . . .
C11 C 0.7529(4) 0.0552(3) 0.6171(3) 0.0274(11) Uani 1 1 d . . . . .
C31 C 0.7571(4) 0.0030(3) 1.0488(3) 0.0255(11) Uani 1 1 d . . . . .
C33 C 0.7348(4) -0.1266(3) 1.1241(3) 0.0301(12) Uani 1 1 d . . . . .
C34 C 0.7216(4) -0.1662(3) 1.0447(3) 0.0288(11) Uani 1 1 d . . . . .
H34 H 0.709454 -0.224066 1.043165 0.035 Uiso 1 1 calc R . . . .
C1 C 0.5247(4) 0.0950(3) 0.7129(3) 0.0322(12) Uani 1 1 d . . . . .
C38 C 0.7108(4) -0.1709(3) 0.8825(3) 0.0340(12) Uani 1 1 d . . . . .
H38A H 0.657997 -0.143659 0.842214 0.051 Uiso 1 1 calc GR . . . .
H38B H 0.690129 -0.227827 0.892474 0.051 Uiso 1 1 calc GR . . . .
H38C H 0.774854 -0.171225 0.857511 0.051 Uiso 1 1 calc GR . . . .
C4 C 0.5485(4) 0.1146(3) 0.8584(3) 0.0264(11) Uani 1 1 d . . . . .
C22 C 0.9724(4) 0.2023(3) 0.9464(3) 0.0261(11) Uani 1 1 d . . . . .
C12 C 0.7747(5) -0.0193(3) 0.6643(3) 0.0341(13) Uani 1 1 d . . . . .
C23 C 1.0443(4) 0.2569(3) 0.9878(3) 0.0314(12) Uani 1 1 d . . . . .
H23 H 1.097889 0.235195 1.028109 0.038 Uiso 1 1 calc R . . . .
C5 C 0.5224(4) 0.0562(3) 0.7927(3) 0.0297(11) Uani 1 1 d . . . . .
C3 C 0.5679(4) 0.1902(3) 0.8192(3) 0.0275(11) Uani 1 1 d . . . . .
C27 C 0.9860(4) 0.1112(3) 0.9633(3) 0.0350(13) Uani 1 1 d . . . . .
H27A H 0.929040 0.081019 0.930922 0.052 Uiso 1 1 calc GR . . . .
H27B H 0.987733 0.100407 1.025480 0.052 Uiso 1 1 calc GR . . . .
H27C H 1.049884 0.092794 0.944367 0.052 Uiso 1 1 calc GR . . . .
C9 C 0.5400(5) 0.1019(4) 0.9530(3) 0.0407(14) Uani 1 1 d . . . . .
H9A H 0.576065 0.051251 0.973300 0.061 Uiso 1 1 calc GR . . . .
H9B H 0.468172 0.096991 0.960833 0.061 Uiso 1 1 calc GR . . . .
H9C H 0.570271 0.149078 0.986440 0.061 Uiso 1 1 calc GR . . . .
C26 C 0.8904(4) 0.3196(3) 0.8698(3) 0.0309(12) Uani 1 1 d . . . . .
C25 C 0.9638(5) 0.3704(3) 0.9124(3) 0.0361(13) Uani 1 1 d . . . . .
H25 H 0.961282 0.427788 0.899655 0.043 Uiso 1 1 calc R . . . .
C2 C 0.5545(4) 0.1785(3) 0.7281(3) 0.0303(11) Uani 1 1 d . . . . .
C24 C 1.0412(4) 0.3411(3) 0.9731(3) 0.0358(13) Uani 1 1 d . . . . .
C7 C 0.5625(5) 0.2438(4) 0.6612(4) 0.0481(16) Uani 1 1 d . . . . .
H7A H 0.613542 0.284701 0.684265 0.072 Uiso 1 1 calc GR . . . .
H7B H 0.496431 0.271072 0.646806 0.072 Uiso 1 1 calc GR . . . .
H7C H 0.582719 0.218541 0.608869 0.072 Uiso 1 1 calc GR . . . .
C16 C 0.6821(5) 0.0663(4) 0.5357(3) 0.0472(16) Uani 1 1 d . . . . .
H16A H 0.631140 0.022138 0.530556 0.071 Uiso 1 1 calc GR . . . .
H16B H 0.720312 0.064137 0.485937 0.071 Uiso 1 1 calc GR . . . .
H16C H 0.648043 0.119924 0.536775 0.071 Uiso 1 1 calc GR . . . .
C14 C 0.8991(4) 0.0726(4) 0.7101(3) 0.0452(16) Uani 1 1 d . . . . .
C6 C 0.4754(5) 0.0591(5) 0.6279(4) 0.0544(18) Uani 1 1 d . . . . .
H6A H 0.486465 0.096381 0.580306 0.082 Uiso 1 1 calc GR . . . .
H6B H 0.402278 0.052664 0.629531 0.082 Uiso 1 1 calc GR . . . .
H6C H 0.505599 0.005155 0.618624 0.082 Uiso 1 1 calc GR . . . .
C8 C 0.5884(5) 0.2704(3) 0.8675(4) 0.0430(14) Uani 1 1 d . . . . .
H8A H 0.651723 0.265811 0.907543 0.064 Uiso 1 1 calc GR . . . .
H8B H 0.532003 0.282511 0.900411 0.064 Uiso 1 1 calc GR . . . .
H8C H 0.594619 0.315045 0.825994 0.064 Uiso 1 1 calc GR . . . .
C10 C 0.4869(5) -0.0308(3) 0.8058(4) 0.0485(16) Uani 1 1 d . . . . .
H10A H 0.510503 -0.067133 0.762199 0.073 Uiso 1 1 calc GR . . . .
H10B H 0.412422 -0.031903 0.799751 0.073 Uiso 1 1 calc GR . . . .
H10C H 0.514657 -0.049876 0.863981 0.073 Uiso 1 1 calc GR . . . .
C13 C 0.8644(5) -0.0084(4) 0.7205(3) 0.0431(16) Uani 1 1 d . . . . .
C29 C 0.8101(5) 0.3555(3) 0.8020(4) 0.0419(14) Uani 1 1 d . . . . .
H29A H 0.773161 0.310616 0.769348 0.063 Uiso 1 1 calc GR . . . .
H29B H 0.842695 0.390435 0.762195 0.063 Uiso 1 1 calc GR . . . .
H29C H 0.762477 0.388768 0.830505 0.063 Uiso 1 1 calc GR . . . .
C17 C 0.7164(6) -0.0984(3) 0.6490(4) 0.0571(19) Uani 1 1 d . . . . .
H17A H 0.677575 -0.108491 0.697345 0.086 Uiso 1 1 calc GR . . . .
H17B H 0.763999 -0.144122 0.644878 0.086 Uiso 1 1 calc GR . . . .
H17C H 0.669696 -0.094398 0.594769 0.086 Uiso 1 1 calc GR . . . .
C37 C 0.7277(5) -0.1720(4) 1.2074(3) 0.0415(14) Uani 1 1 d . . . . .
H37A H 0.781732 -0.213556 1.216563 0.062 Uiso 1 1 calc GR . . . .
H37B H 0.661316 -0.199208 1.204009 0.062 Uiso 1 1 calc GR . . . .
H37C H 0.735387 -0.132785 1.255840 0.062 Uiso 1 1 calc GR . . . .
C20 C 0.8400(6) 0.1982(4) 0.6123(4) 0.0552(18) Uani 1 1 d . . . . .
H20A H 0.772588 0.222265 0.595220 0.083 Uiso 1 1 calc GR . . . .
H20B H 0.876849 0.195643 0.561741 0.083 Uiso 1 1 calc GR . . . .
H20C H 0.878083 0.232448 0.657423 0.083 Uiso 1 1 calc GR . . . .
C18 C 0.9220(6) -0.0735(5) 0.7774(4) 0.078(3) Uani 1 1 d . . . . .
H18A H 0.904174 -0.069412 0.836438 0.117 Uiso 1 1 calc GR . . . .
H18B H 0.995293 -0.064786 0.778688 0.117 Uiso 1 1 calc GR . . . .
H18C H 0.903789 -0.128456 0.753835 0.117 Uiso 1 1 calc GR . . . .
C19 C 0.9999(5) 0.1098(6) 0.7472(5) 0.089(3) Uani 1 1 d . . . . .
H19A H 1.036063 0.071493 0.789307 0.133 Uiso 1 1 calc GR . . . .
H19B H 0.988104 0.162021 0.776091 0.133 Uiso 1 1 calc GR . . . .
H19C H 1.040822 0.120009 0.700243 0.133 Uiso 1 1 calc GR . . . .
C15 C 0.8287(4) 0.1126(3) 0.6469(3) 0.0304(12) Uani 1 1 d . . . . .
C28 C 1.1181(5) 0.3987(4) 1.0213(4) 0.0513(17) Uani 1 1 d . . . . .
H28A H 1.091519 0.420264 1.072726 0.077 Uiso 1 1 calc GR . . . .
H28B H 1.131171 0.444702 0.983275 0.077 Uiso 1 1 calc GR . . . .
H28C H 1.181564 0.368725 1.039173 0.077 Uiso 1 1 calc GR . . . .

loop_
_atom_site_aniso_label
_atom_site_aniso_U_11
_atom_site_aniso_U_22
_atom_site_aniso_U_33
_atom_site_aniso_U_23
_atom_site_aniso_U_13
_atom_site_aniso_U_12
U1 0.02738(10) 0.02458(9) 0.01527(8) -0.00053(8) 0.00269(6) 0.00234(9)
O2 0.032(2) 0.0257(17) 0.0185(15) 0.0022(13) 0.0039(14) 0.0028(15)
O1 0.027(2) 0.0322(18) 0.0207(16) -0.0011(14) 0.0039(14) 0.0015(15)
C30 0.021(3) 0.029(3) 0.019(2) 0.0046(19) 0.0038(19) 0.007(2)
C35 0.024(3) 0.027(2) 0.025(2) 0.002(2) 0.003(2) 0.005(2)
C36 0.039(3) 0.029(3) 0.022(2) -0.003(2) 0.004(2) -0.001(2)
C21 0.026(3) 0.030(2) 0.019(2) -0.0001(19) 0.005(2) -0.002(2)
C32 0.026(3) 0.037(3) 0.020(2) -0.001(2) 0.004(2) 0.008(2)
C11 0.035(3) 0.032(2) 0.015(2) -0.0065(19) 0.000(2) 0.005(2)
C31 0.024(3) 0.029(3) 0.024(2) 0.002(2) 0.004(2) 0.006(2)
C33 0.030(3) 0.035(3) 0.025(2) 0.008(2) 0.004(2) 0.008(2)
C34 0.028(3) 0.023(2) 0.035(3) 0.003(2) 0.004(2) 0.004(2)
C1 0.027(3) 0.042(3) 0.028(2) -0.009(2) 0.004(2) 0.006(2)
C38 0.046(4) 0.026(3) 0.029(3) -0.004(2) 0.000(2) 0.005(2)
C4 0.020(3) 0.033(3) 0.025(2) -0.001(2) 0.001(2) 0.005(2)
C22 0.027(3) 0.032(3) 0.020(2) -0.0018(19) 0.009(2) 0.001(2)
C12 0.057(4) 0.029(3) 0.018(2) -0.003(2) 0.014(2) 0.009(3)
C23 0.026(3) 0.045(3) 0.024(2) -0.004(2) 0.006(2) -0.003(2)
C5 0.023(3) 0.030(2) 0.038(3) -0.002(2) 0.008(2) -0.002(2)
C3 0.024(3) 0.026(2) 0.033(3) -0.004(2) 0.007(2) 0.003(2)
C27 0.031(3) 0.042(3) 0.033(3) 0.003(2) 0.004(2) 0.007(2)
C9 0.039(3) 0.055(4) 0.030(3) 0.003(3) 0.010(2) 0.005(3)
C26 0.037(3) 0.034(3) 0.023(2) 0.001(2) 0.010(2) 0.001(2)
C25 0.051(4) 0.029(3) 0.031(3) -0.001(2) 0.017(3) -0.007(3)
C2 0.029(3) 0.034(3) 0.028(3) 0.005(2) 0.006(2) 0.009(2)
C24 0.037(3) 0.046(3) 0.026(3) -0.010(2) 0.012(2) -0.013(3)
C7 0.053(4) 0.047(4) 0.045(3) 0.016(3) 0.010(3) 0.019(3)
C16 0.050(4) 0.069(4) 0.022(3) 0.002(3) 0.004(3) 0.015(3)
C14 0.034(3) 0.080(5) 0.023(3) -0.018(3) 0.011(2) 0.006(3)
C6 0.034(4) 0.085(5) 0.041(3) -0.024(3) -0.007(3) 0.001(3)
C8 0.037(3) 0.038(3) 0.056(4) -0.015(3) 0.012(3) 0.004(3)
C10 0.039(4) 0.034(3) 0.075(4) -0.005(3) 0.015(3) -0.005(3)
C13 0.054(4) 0.061(4) 0.016(2) 0.004(2) 0.012(3) 0.030(3)
C29 0.047(4) 0.038(3) 0.040(3) 0.016(3) 0.004(3) 0.004(3)
C17 0.099(6) 0.031(3) 0.047(4) -0.007(3) 0.031(4) -0.004(3)
C37 0.049(4) 0.046(3) 0.030(3) 0.011(2) 0.007(3) 0.004(3)
C20 0.077(5) 0.044(3) 0.053(4) -0.003(3) 0.039(4) -0.011(3)
C18 0.087(6) 0.116(7) 0.036(3) 0.024(4) 0.022(4) 0.076(5)
C19 0.032(4) 0.190(10) 0.047(4) -0.048(5) 0.017(3) -0.016(5)
C15 0.030(3) 0.042(3) 0.022(2) 0.001(2) 0.014(2) 0.001(2)
C28 0.056(4) 0.061(4) 0.039(3) -0.014(3) 0.013(3) -0.021(3)

loop_
_atom_type_symbol
_atom_type_description
_atom_type_scat_dispersion_real
_atom_type_scat_dispersion_imag
_atom_type_scat_source
C C 0.0033 0.0016 'International Tables Vol C Tables 4.2.6.8 and 6.1.1.4'
H H 0.0000 0.0000 'International Tables Vol C Tables 4.2.6.8 and 6.1.1.4'
O O 0.0106 0.0060 'International Tables Vol C Tables 4.2.6.8 and 6.1.1.4'
U U -9.6767 9.6646 'International Tables Vol C Tables 4.2.6.8 and 6.1.1.4'

loop_
_geom_angle_atom_site_label_1
_geom_angle_atom_site_label_2
_geom_angle_atom_site_label_3
_geom_angle
_geom_angle_site_symmetry_1
_geom_angle_site_symmetry_3
_geom_angle_publ_flag
O2 U1 C11 126.04(13) . . ?
O2 U1 C1 110.84(15) . . ?
O2 U1 C4 79.47(13) . . ?
O2 U1 C12 96.23(14) . . ?
O2 U1 C5 82.69(14) . . ?
O2 U1 C3 105.70(14) . . ?
O2 U1 C2 127.66(14) . . ?
O2 U1 C14 104.99(16) . . ?
O2 U1 C13 84.56(14) . . ?
O2 U1 C15 132.95(14) . . ?
O1 U1 O2 98.03(12) . . ?
O1 U1 C11 114.91(14) . . ?
O1 U1 C1 129.01(14) . . ?
O1 U1 C4 101.02(14) . . ?
O1 U1 C12 126.76(15) . . ?
O1 U1 C5 129.89(14) . . ?
O1 U1 C3 84.13(14) . . ?
O1 U1 C2 99.68(14) . . ?
O1 U1 C14 78.01(16) . . ?
O1 U1 C13 102.06(18) . . ?
O1 U1 C15 85.84(14) . . ?
C1 U1 C11 80.87(15) . . ?
C4 U1 C11 129.18(15) . . ?
C4 U1 C1 48.33(14) . . ?
C4 U1 C5 29.42(14) . . ?
C4 U1 C3 29.52(14) . . ?
C4 U1 C2 48.93(14) . . ?
C4 U1 C15 146.05(15) . . ?
C12 U1 C11 29.81(14) . . ?
C12 U1 C1 91.71(16) . . ?
C12 U1 C4 132.00(16) . . ?
C12 U1 C5 102.66(17) . . ?
C12 U1 C3 139.25(16) . . ?
C12 U1 C2 110.94(16) . . ?
C12 U1 C14 48.76(18) . . ?
C12 U1 C15 48.95(16) . . ?
C5 U1 C11 103.69(15) . . ?
C5 U1 C1 29.18(15) . . ?
C5 U1 C15 129.27(16) . . ?
C3 U1 C11 118.55(15) . . ?
C3 U1 C1 48.60(15) . . ?
C3 U1 C5 48.66(15) . . ?
C3 U1 C2 29.75(14) . . ?
C3 U1 C15 121.32(15) . . ?
C2 U1 C11 88.94(15) . . ?
C2 U1 C1 29.71(15) . . ?
C2 U1 C5 48.89(15) . . ?
C2 U1 C15 97.24(15) . . ?
C14 U1 C11 48.58(16) . . ?
C14 U1 C1 129.06(15) . . ?
C14 U1 C4 175.51(18) . . ?
C14 U1 C5 150.50(16) . . ?
C14 U1 C3 146.24(18) . . ?
C14 U1 C2 126.75(17) . . ?
C14 U1 C15 29.83(17) . . ?
C13 U1 C11 48.84(15) . . ?
C13 U1 C1 121.17(17) . . ?
C13 U1 C4 153.49(18) . . ?
C13 U1 C12 29.47(18) . . ?
C13 U1 C5 127.67(18) . . ?
C13 U1 C3 167.33(15) . . ?
C13 U1 C2 137.59(15) . . ?
C13 U1 C14 29.73(19) . . ?
C13 U1 C15 49.18(16) . . ?
C15 U1 C11 29.25(15) . . ?
C15 U1 C1 101.91(16) . . ?
C30 O2 U1 166.5(3) . . ?
C21 O1 U1 169.2(3) . . ?
O2 C30 C35 119.9(4) . . ?
O2 C30 C31 120.0(4) . . ?
C35 C30 C31 120.1(4) . . ?
C30 C35 C38 120.5(4) . . ?
C34 C35 C30 119.1(4) . . ?
C34 C35 C38 120.4(4) . . ?
O1 C21 C22 120.0(4) . . ?
O1 C21 C26 120.1(4) . . ?
C22 C21 C26 119.8(5) . . ?
C33 C32 C31 123.4(5) . . ?
C12 C11 U1 73.4(3) . . ?
C12 C11 C16 127.2(5) . . ?
C16 C11 U1 130.2(4) . . ?
C15 C11 U1 74.5(3) . . ?
C15 C11 C12 107.7(5) . . ?
C15 C11 C16 123.2(5) . . ?
C30 C31 C36 123.2(4) . . ?
C32 C31 C30 117.7(4) . . ?
C32 C31 C36 119.0(4) . . ?
C32 C33 C37 120.9(5) . . ?
C34 C33 C32 117.2(4) . . ?
C34 C33 C37 121.8(5) . . ?
C33 C34 C35 122.5(5) . . ?
C5 C1 U1 75.0(3) . . ?
C5 C1 C2 108.6(4) . . ?
C5 C1 C6 123.2(5) . . ?
C2 C1 U1 74.7(3) . . ?
C2 C1 C6 126.1(5) . . ?
C6 C1 U1 129.5(4) . . ?
C5 C4 U1 75.5(3) . . ?
C5 C4 C3 108.3(4) . . ?
C5 C4 C9 125.2(5) . . ?
C3 C4 U1 75.4(3) . . ?
C3 C4 C9 125.8(5) . . ?
C9 C4 U1 123.0(3) . . ?
C21 C22 C27 123.0(5) . . ?
C23 C22 C21 118.1(5) . . ?
C23 C22 C27 118.8(5) . . ?
C11 C12 U1 76.8(3) . . ?
C11 C12 C17 125.4(5) . . ?
C13 C12 U1 74.8(3) . . ?
C13 C12 C11 108.3(5) . . ?
C13 C12 C17 126.0(5) . . ?
C17 C12 U1 119.4(4) . . ?
C24 C23 C22 123.0(5) . . ?
C1 C5 U1 75.9(3) . . ?
C1 C5 C4 108.2(4) . . ?
C1 C5 C10 125.8(5) . . ?
C4 C5 U1 75.1(3) . . ?
C4 C5 C10 125.7(5) . . ?
C10 C5 U1 120.3(4) . . ?
C4 C3 U1 75.1(3) . . ?
C4 C3 C2 108.1(4) . . ?
C4 C3 C8 124.5(5) . . ?
C2 C3 U1 75.1(3) . . ?
C2 C3 C8 127.2(5) . . ?
C8 C3 U1 120.7(4) . . ?
C21 C26 C29 121.0(5) . . ?
C25 C26 C21 119.4(5) . . ?
C25 C26 C29 119.6(5) . . ?
C26 C25 C24 122.5(5) . . ?
C1 C2 U1 75.6(3) . . ?
C1 C2 C7 127.0(5) . . ?
C3 C2 U1 75.1(3) . . ?
C3 C2 C1 106.8(4) . . ?
C3 C2 C7 126.0(5) . . ?
C7 C2 U1 118.5(4) . . ?
C23 C24 C28 121.7(6) . . ?
C25 C24 C23 117.1(5) . . ?
C25 C24 C28 121.2(5) . . ?
C13 C14 U1 74.3(3) . . ?
C13 C14 C19 128.0(7) . . ?
C13 C14 C15 108.0(5) . . ?
C19 C14 U1 122.8(4) . . ?
C15 C14 U1 75.6(3) . . ?
C15 C14 C19 123.4(7) . . ?
C12 C13 U1 75.7(3) . . ?
C12 C13 C14 108.2(5) . . ?
C12 C13 C18 126.9(7) . . ?
C14 C13 U1 75.9(3) . . ?
C14 C13 C18 124.6(7) . . ?
C18 C13 U1 119.1(3) . . ?
C11 C15 U1 76.2(3) . . ?
C11 C15 C14 107.7(5) . . ?
C11 C15 C20 126.5(5) . . ?
C14 C15 U1 74.5(3) . . ?
C14 C15 C20 125.5(6) . . ?
C20 C15 U1 120.0(3) . . ?

loop_
_geom_bond_atom_site_label_1
_geom_bond_atom_site_label_2
_geom_bond_distance
_geom_bond_site_symmetry_2
_geom_bond_publ_flag
U1 O2 2.127(3) . ?
U1 O1 2.117(3) . ?
U1 C11 2.784(4) . ?
U1 C1 2.774(5) . ?
U1 C4 2.757(5) . ?
U1 C12 2.740(5) . ?
U1 C5 2.762(5) . ?
U1 C3 2.761(5) . ?
U1 C2 2.761(5) . ?
U1 C14 2.749(5) . ?
U1 C13 2.729(5) . ?
U1 C15 2.763(5) . ?
O2 C30 1.370(5) . ?
O1 C21 1.365(6) . ?
C30 C35 1.399(7) . ?
C30 C31 1.409(6) . ?
C35 C34 1.384(7) . ?
C35 C38 1.505(7) . ?
C36 C31 1.506(7) . ?
C21 C22 1.398(7) . ?
C21 C26 1.400(7) . ?
C32 C31 1.389(6) . ?
C32 C33 1.382(7) . ?
C11 C12 1.422(7) . ?
C11 C16 1.484(7) . ?
C11 C15 1.401(7) . ?
C33 C34 1.382(7) . ?
C33 C37 1.502(7) . ?
C1 C5 1.395(7) . ?
C1 C2 1.419(7) . ?
C1 C6 1.510(7) . ?
C4 C5 1.401(7) . ?
C4 C3 1.406(7) . ?
C4 C9 1.503(7) . ?
C22 C23 1.393(7) . ?
C22 C27 1.506(7) . ?
C12 C13 1.391(8) . ?
C12 C17 1.499(8) . ?
C23 C24 1.382(8) . ?
C5 C10 1.507(7) . ?
C3 C2 1.417(7) . ?
C3 C8 1.506(7) . ?
C26 C25 1.376(8) . ?
C26 C29 1.511(7) . ?
C25 C24 1.382(8) . ?
C2 C7 1.497(7) . ?
C24 C28 1.507(8) . ?
C14 C13 1.405(9) . ?
C14 C19 1.509(9) . ?
C14 C15 1.419(8) . ?
C13 C18 1.517(8) . ?
C20 C15 1.501(8) . ?
